data_1575368
loop_
_publ_author_name
'Singh, Ashi'
'Avinash, Kiran'
'Pradhan, Amit Kumar'
'Prajapati, Aditya Kumar'
'Edwards, Alison J.'
'Thomas, Sajesh P.'

_publ_section_title
;
 Weak yet directional: supramolecular interactions of thiols unravelled by
 quantum crystallography.
;
_journal_issue 35
_journal_name_full 'Chemical science'
_journal_page_first 16016
_journal_page_last 16026
_journal_paper_doi 10.1039/d5sc04450b
_journal_volume 16
_journal_year 2025
_chemical_absolute_configuration unk
_chemical_formula_moiety 'C9 H15 N O3 S'
_chemical_formula_sum 'C9 H15 N O3 S'
_chemical_formula_weight 217.290
_space_group_crystal_system orthorhombic
_space_group_IT_number 19
_space_group_name_Hall 'P 2ac 2ab'
_space_group_name_H-M_alt 'P 21 21 21'
_symmetry_Int_Tables_number 19
_audit_creation_date 2025-01-11
_audit_creation_method
;
Olex2 1.5
(compiled 2023.08.24 svn.re1ec1418 for OlexSys, GUI svn.r6817)
;
_audit_update_record
;
2025-06-13 deposited with the CCDC.	2025-08-06 downloaded from the CCDC.
;
_cell_angle_alpha 90
_cell_angle_beta 90
_cell_angle_gamma 90
_cell_formula_units_Z 4
_cell_length_a 6.7946(3)
_cell_length_b 8.7946(5)
_cell_length_c 17.4457(9)
_cell_measurement_reflns_used 97153
_cell_measurement_temperature 108(1)
_cell_measurement_theta_max 55.83
_cell_measurement_theta_min 2.33
_cell_volume 1042.48(9)
_computing_molecular_graphics 'Olex2 1.5 (Dolomanov et al., 2009)'
_computing_publication_material 'Olex2 1.5 (Dolomanov et al., 2009)'
_computing_structure_refinement 'olex2.refine 1.5 (Bourhis et al., 2015)'
_diffrn_ambient_temperature 108(1)
_diffrn_measured_fraction_theta_full 0.9982
_diffrn_measured_fraction_theta_max 0.9985
_diffrn_measurement_device_type 'Bruker D8 Quest'
_diffrn_radiation_type 'Mo K\a'
_diffrn_radiation_wavelength 0.71073
_diffrn_reflns_av_R_equivalents 0.0369
_diffrn_reflns_av_unetI/netI 0.0226
_diffrn_reflns_Laue_measured_fraction_full 0.9982
_diffrn_reflns_Laue_measured_fraction_max 0.9985
_diffrn_reflns_limit_h_max 15
_diffrn_reflns_limit_h_min -15
_diffrn_reflns_limit_k_max 20
_diffrn_reflns_limit_k_min -20
_diffrn_reflns_limit_l_max 39
_diffrn_reflns_limit_l_min -40
_diffrn_reflns_number 97153
_diffrn_reflns_point_group_measured_fraction_full 0.9921
_diffrn_reflns_point_group_measured_fraction_max 0.9971
_diffrn_reflns_theta_full 25.2417
_diffrn_reflns_theta_max 55.83
_diffrn_reflns_theta_min 2.33
_exptl_absorpt_coefficient_mu 0.292
_exptl_crystal_colour 'clear light colorless'
_exptl_crystal_colour_lustre clear
_exptl_crystal_colour_modifier light
_exptl_crystal_colour_primary colorless
_exptl_crystal_density_diffrn 1.384
_exptl_crystal_description block
_exptl_crystal_F_000 464.0
_exptl_crystal_size_max 0.361
_exptl_crystal_size_mid 0.33
_exptl_crystal_size_min 0.228
_refine_diff_density_max 0.4591
_refine_diff_density_min -0.1342
_refine_diff_density_rms 0.0430
_refine_ls_abs_structure_details 'Hooft, R.W.W., Straver, L.H., Spek, A.L. (2010). J. Appl. Cryst., 43, 665-668.'
_refine_ls_abs_structure_Flack 0.000(7)
_refine_ls_d_res_high 0.4295
_refine_ls_d_res_low 8.7228
_refine_ls_goodness_of_fit_ref 1.1760
_refine_ls_hydrogen_treatment refall
_refine_ls_matrix_type full
_refine_ls_number_constraints 0
_refine_ls_number_parameters 262
_refine_ls_number_reflns 13750
_refine_ls_number_restraints 0
_refine_ls_restrained_S_all 1.1760
_refine_ls_R_factor_all 0.0224
_refine_ls_R_factor_gt 0.0203
_refine_ls_shift/su_max -0.0007
_refine_ls_shift/su_mean 0.0001
_refine_ls_structure_factor_coef Fsqd
_refine_ls_weighting_details 'w=1/[\s^2^(Fo^2^)+(0.0069P)^2^+0.0173P] where P=(Fo^2^+2Fc^2^)/3'
_refine_ls_weighting_scheme calc
_refine_ls_wR_factor_gt 0.0388
_refine_ls_wR_factor_ref 0.0395
_reflns_Friedel_coverage 0.995
_reflns_limit_h_max 15
_reflns_limit_h_min -15
_reflns_limit_k_max 20
_reflns_limit_k_min -20
_reflns_limit_l_max 40
_reflns_limit_l_min -40
_reflns_number_gt 12969
_reflns_number_total 13750
_reflns_threshold_expression I>=2u(I)
_cod_data_source_file d5sc04450b2.cif
_cod_data_source_block CAP_CD
_cod_depositor_comments 'Adding full bibliography for 1575356--1575368.cif.'
_cod_original_sg_symbol_Hall ' P 2ac 2ab'
_cod_database_code 1575368
_olex2_refinement_description
;
;
_olex2_submission_special_instructions 'No special instructions were received'

loop_
_space_group_symop_id
_space_group_symop_operation_xyz
1 x,y,z
2 x+1/2,-y+1/2,-z
3 -x,y+1/2,-z+1/2
4 -x+1/2,-y,z+1/2

loop_
_atom_site_label
_atom_site_type_symbol
_atom_site_fract_x
_atom_site_fract_y
_atom_site_fract_z
_atom_site_U_iso_or_equiv
_atom_site_adp_type
_atom_site_occupancy
_atom_site_refinement_flags_posn
S1 S 0.746606(9) 0.640524(7) 0.393383(4) 0.017203(12) Uani 1.000000 .
H1 H 0.8605(14) 0.5192(10) 0.4018(6) 0.053(2) Uani 1.000000 .
O1 O -0.13393(3) 0.25234(2) 0.400227(12) 0.01849(3) Uani 1.000000 .
O2 O 0.16771(3) 0.41838(2) 0.298416(12) 0.01667(3) Uani 1.000000 .
O3 O -0.24374(3) 0.13538(2) 0.296910(12) 0.01944(3) Uani 1.000000 .
H3 H -0.2051(10) 0.0650(10) 0.2560(5) 0.0319(18) Uani 1.000000 .
N1 N 0.25639(3) 0.208577(17) 0.362106(10) 0.010576(19) Uani 1.000000 .
C1 C 0.10488(3) 0.11971(2) 0.322919(11) 0.01079(2) Uani 1.000000 .
H11 H 0.1205(9) 0.1302(7) 0.2611(3) 0.0237(12) Uani 1.000000 .
C2 C 0.13683(4) -0.04434(2) 0.352574(16) 0.01605(3) Uani 1.000000 .
H22 H 0.0341(10) -0.0659(8) 0.4001(4) 0.0385(17) Uani 1.000000 .
H21 H 0.1105(11) -0.1281(8) 0.3084(4) 0.0390(17) Uani 1.000000 .
C3 C 0.34846(4) -0.04342(2) 0.382904(15) 0.01542(3) Uani 1.000000 .
H32 H 0.3720(12) -0.1299(7) 0.4260(4) 0.0367(16) Uani 1.000000 .
H31 H 0.4541(9) -0.0589(8) 0.3367(4) 0.0337(15) Uani 1.000000 .
C4 C 0.37104(3) 0.11572(2) 0.416186(13) 0.01336(3) Uani 1.000000 .
H42 H 0.3099(11) 0.1231(9) 0.4731(4) 0.0377(16) Uani 1.000000 .
H41 H 0.5189(10) 0.1509(8) 0.4180(4) 0.0375(16) Uani 1.000000 .
C5 C 0.27378(3) 0.35706(2) 0.348052(11) 0.01111(2) Uani 1.000000 .
C6 C 0.41649(3) 0.45006(2) 0.395859(13) 0.01160(2) Uani 1.000000 .
H61 H 0.5131(10) 0.3764(7) 0.4286(4) 0.0282(13) Uani 1.000000 .
C7 C 0.54794(3) 0.54518(3) 0.343180(14) 0.01600(3) Uani 1.000000 .
H71 H 0.4627(11) 0.6314(9) 0.3145(4) 0.0394(18) Uani 1.000000 .
H72 H 0.6113(13) 0.4768(9) 0.2978(4) 0.047(2) Uani 1.000000 .
C8 C -0.09999(3) 0.17706(2) 0.343656(13) 0.01269(3) Uani 1.000000 .
C9 C 0.29557(4) 0.54857(3) 0.450888(17) 0.01937(4) Uani 1.000000 .
H91 H 0.3940(12) 0.6182(8) 0.4834(4) 0.0412(18) Uani 1.000000 .
H93 H 0.2058(13) 0.4787(10) 0.4876(5) 0.050(2) Uani 1.000000 .
H92 H 0.1965(12) 0.6232(10) 0.4177(5) 0.047(2) Uani 1.000000 .

loop_
_atom_site_aniso_label
_atom_site_aniso_U_11
_atom_site_aniso_U_22
_atom_site_aniso_U_33
_atom_site_aniso_U_12
_atom_site_aniso_U_13
_atom_site_aniso_U_23
S1 0.014103(18) 0.01727(2) 0.02023(2) -0.006430(18) -0.002375(19) -0.001153(17)
H1 0.041(5) 0.048(5) 0.069(6) 0.018(4) -0.018(5) 0.006(5)
O1 0.01445(6) 0.02168(7) 0.01934(7) -0.00013(5) 0.00176(5) -0.00975(6)
O2 0.01699(6) 0.01252(5) 0.02050(7) -0.00164(5) -0.00887(5) 0.00435(5)
O3 0.01077(5) 0.02373(7) 0.02381(7) 0.00036(6) -0.00370(5) -0.01009(6)
H3 0.012(3) 0.040(4) 0.044(5) 0.001(3) -0.010(3) -0.002(4)
N1 0.01019(4) 0.00882(4) 0.01272(5) -0.00120(4) -0.00241(4) 0.00072(4)
C1 0.00981(5) 0.01064(5) 0.01192(6) -0.00091(4) -0.00051(4) -0.00182(4)
H11 0.025(3) 0.024(3) 0.023(3) -0.002(3) 0.000(2) -0.004(2)
C2 0.01569(7) 0.00979(6) 0.02267(9) -0.00230(5) -0.00204(6) -0.00080(6)
H22 0.020(3) 0.043(4) 0.053(4) -0.001(3) 0.005(3) 0.019(4)
H21 0.039(4) 0.031(3) 0.048(4) -0.002(3) -0.013(3) -0.014(3)
C3 0.01726(7) 0.00982(6) 0.01917(8) 0.00103(5) -0.00307(6) 0.00034(6)
H32 0.048(4) 0.017(3) 0.045(4) -0.006(3) -0.015(4) 0.010(3)
H31 0.022(3) 0.042(4) 0.037(4) 0.001(3) 0.005(3) -0.006(3)
C4 0.01630(7) 0.01036(6) 0.01343(6) -0.00069(5) -0.00405(5) 0.00123(5)
H42 0.046(4) 0.042(4) 0.025(3) -0.003(3) 0.001(3) 0.002(3)
H41 0.021(3) 0.033(3) 0.058(4) -0.002(3) -0.011(3) 0.004(3)
C5 0.01057(5) 0.00910(5) 0.01365(6) -0.00113(4) -0.00335(4) 0.00136(5)
C6 0.01143(5) 0.00961(5) 0.01375(6) -0.00165(4) -0.00271(5) 0.00060(5)
H61 0.033(3) 0.021(3) 0.032(3) -0.003(3) -0.008(3) 0.005(3)
C7 0.01431(7) 0.01995(8) 0.01374(7) -0.00675(6) -0.00060(6) -0.00037(6)
H71 0.032(4) 0.043(4) 0.043(4) -0.019(3) -0.007(3) 0.023(3)
H72 0.052(5) 0.053(5) 0.035(4) -0.025(4) 0.015(4) -0.027(3)
C8 0.00986(5) 0.01324(6) 0.01499(7) -0.00086(5) -0.00011(5) -0.00447(5)
C9 0.01812(8) 0.02057(9) 0.01941(9) -0.00412(7) 0.00418(7) -0.00537(8)
H91 0.040(4) 0.036(4) 0.048(4) -0.005(3) -0.006(3) -0.023(3)
H93 0.044(5) 0.053(5) 0.053(5) -0.012(4) 0.028(4) -0.007(4)
H92 0.034(4) 0.051(5) 0.055(5) 0.004(4) -0.013(4) -0.020(4)

loop_
_geom_angle_atom_site_label_1
_geom_angle_atom_site_label_2
_geom_angle_atom_site_label_3
_geom_angle
_geom_angle_site_symmetry_1
_geom_angle_site_symmetry_3
_geom_angle_publ_flag
C7 S1 H1 96.7(4) . . ?
C8 O3 H3 115.1(4) . . ?
C4 N1 C1 112.084(15) . . ?
C5 N1 C1 119.981(16) . . ?
C5 N1 C4 127.912(16) . . ?
H11 C1 N1 110.5(3) . . ?
C2 C1 N1 104.075(16) . . ?
C2 C1 H11 113.4(3) . . ?
C8 C1 N1 110.802(16) . . ?
C8 C1 H11 107.3(3) . . ?
C8 C1 C2 110.928(17) . . ?
H22 C2 C1 108.8(4) . . ?
H21 C2 C1 112.0(4) . . ?
H21 C2 H22 108.4(6) . . ?
C3 C2 C1 104.011(17) . . ?
C3 C2 H22 109.7(4) . . ?
C3 C2 H21 113.9(4) . . ?
H32 C3 C2 112.0(4) . . ?
H31 C3 C2 111.3(4) . . ?
H31 C3 H32 109.2(6) . . ?
C4 C3 C2 103.357(18) . . ?
C4 C3 H32 111.5(4) . . ?
C4 C3 H31 109.3(4) . . ?
C3 C4 N1 102.258(16) . . ?
H42 C4 N1 110.7(4) . . ?
H42 C4 C3 111.6(4) . . ?
H41 C4 N1 111.3(4) . . ?
H41 C4 C3 112.2(4) . . ?
H41 C4 H42 108.8(6) . . ?
N1 C5 O2 119.933(18) . . ?
C6 C5 O2 121.121(17) . . ?
C6 C5 N1 118.880(16) . . ?
H61 C6 C5 110.7(3) . . ?
C7 C6 C5 109.715(18) . . ?
C7 C6 H61 106.8(4) . . ?
C9 C6 C5 107.841(17) . . ?
C9 C6 H61 109.4(4) . . ?
C9 C6 C7 112.341(19) . . ?
C6 C7 S1 113.387(16) . . ?
H71 C7 S1 107.4(4) . . ?
H71 C7 C6 110.5(4) . . ?
H72 C7 S1 108.3(4) . . ?
H72 C7 C6 111.5(4) . . ?
H72 C7 H71 105.3(7) . . ?
O3 C8 O1 120.86(2) . . ?
C1 C8 O1 123.26(2) . . ?
C1 C8 O3 115.841(18) . . ?
H91 C9 C6 108.7(4) . . ?
H93 C9 C6 110.7(4) . . ?
H93 C9 H91 111.4(6) . . ?
H92 C9 C6 109.6(4) . . ?
H92 C9 H91 108.6(6) . . ?
H92 C9 H93 107.8(7) . . ?

loop_
_geom_bond_atom_site_label_1
_geom_bond_atom_site_label_2
_geom_bond_distance
_geom_bond_site_symmetry_2
_geom_bond_publ_flag
S1 H1 1.326(8) . ?
S1 C7 1.8144(2) . ?
O1 C8 1.2106(3) . ?
O2 C5 1.2490(3) . ?
O3 H3 0.980(8) . ?
O3 C8 1.3242(3) . ?
N1 C1 1.4622(3) . ?
N1 C4 1.4710(3) . ?
N1 C5 1.3340(2) . ?
C1 H11 1.087(6) . ?
C1 C2 1.5480(3) . ?
C1 C8 1.5241(3) . ?
C2 H22 1.100(7) . ?
C2 H21 1.081(6) . ?
C2 C3 1.5323(3) . ?
C3 H32 1.082(6) . ?
C3 H31 1.087(7) . ?
C3 C4 1.5230(3) . ?
C4 H42 1.078(7) . ?
C4 H41 1.051(7) . ?
C5 C6 1.5181(3) . ?
C6 H61 1.085(6) . ?
C6 C7 1.5304(3) . ?
C6 C9 1.5321(3) . ?
C7 H71 1.078(7) . ?
C7 H72 1.084(7) . ?
C9 H91 1.070(7) . ?
C9 H93 1.077(7) . ?
C9 H92 1.104(8) . ?

loop_
_geom_torsion_atom_site_label_1
_geom_torsion_atom_site_label_2
_geom_torsion_atom_site_label_3
_geom_torsion_atom_site_label_4
_geom_torsion
_geom_torsion_site_symmetry_1
_geom_torsion_site_symmetry_2
_geom_torsion_site_symmetry_3
_geom_torsion_site_symmetry_4
_geom_torsion_publ_flag
S1 C7 C6 C5 -171.891(15) . . . . ?
S1 C7 C6 C9 68.17(2) . . . . ?
O1 C8 C1 N1 -20.08(3) . . . . ?
O1 C8 C1 C2 95.00(3) . . . . ?
O2 C5 N1 C1 -3.85(3) . . . . ?
O2 C5 N1 C4 178.03(2) . . . . ?
O2 C5 C6 C7 -52.56(2) . . . . ?
O2 C5 C6 C9 70.09(2) . . . . ?
O3 C8 C1 N1 162.06(2) . . . . ?
O3 C8 C1 C2 -82.86(2) . . . . ?
N1 C1 C2 C3 -20.087(18) . . . . ?
N1 C4 C3 C2 -36.469(19) . . . . ?
N1 C5 C6 C7 130.40(2) . . . . ?
N1 C5 C6 C9 -106.95(2) . . . . ?
C1 C2 C3 C4 35.25(2) . . . . ?
